data_7214132
loop_
_publ_author_name
'Br\"uck, S'
'Krause, C.'
'Turrisi, R.'
'Beverina, L.'
'Wilken, S.'
'Saak, W.'
'L\"utzen, A'
'Borchert, H.'
'Schiek, M.'
'Parisi, J.'

_publ_section_title
;
 Structure-property relationship of anilino-squaraines in organic solar
 cells.
;
_journal_issue 3
_journal_name_full 'Physical chemistry chemical physics : PCCP'
_journal_page_first 1067
_journal_page_last 1077
_journal_paper_doi 10.1039/c3cp54163k
_journal_volume 16
_journal_year 2014
_chemical_formula_sum 'C30 H40 N2 O6'
_chemical_formula_weight 524.64
_chemical_name_systematic
; 
1,3-bis[4-(N-sec-butyl-N-n-propylamino)-2,6-dihydroxyphenyl]squaraine
;
_space_group_IT_number 14
_symmetry_cell_setting monoclinic
_symmetry_space_group_name_Hall '-P 2ybc'
_symmetry_space_group_name_H-M 'P 1 21/c 1'
_atom_sites_solution_hydrogens geom
_atom_sites_solution_primary direct
_atom_sites_solution_secondary difmap
_audit_creation_method SHELXL-97
_cell_angle_alpha 90.00
_cell_angle_beta 97.943(2)
_cell_angle_gamma 90.00
_cell_formula_units_Z 2
_cell_length_a 5.6706(2)
_cell_length_b 16.8421(7)
_cell_length_c 14.3536(6)
_cell_measurement_reflns_used 6501
_cell_measurement_temperature 120(2)
_cell_measurement_theta_max 27.69
_cell_measurement_theta_min 2.81
_cell_volume 1357.69(9)
_computing_cell_refinement 'Bruker SAINT'
_computing_data_collection 'Bruker APEX2'
_computing_data_reduction 'Bruker SAINT'
_computing_molecular_graphics 'Diamond Crystal Impact, 2010)'
_computing_publication_material 'SHELX-97 (Sheldrick, 2008)'
_computing_structure_refinement 'SHELXL-97 (Sheldrick, 2008)'
_computing_structure_solution 'SHELXS-97 (Sheldrick, 2008)'
_diffrn_ambient_temperature 120(2)
_diffrn_measured_fraction_theta_full 0.999
_diffrn_measured_fraction_theta_max 0.999
_diffrn_measurement_device_type 'Bruker APEX-II CCD'
_diffrn_measurement_method '\f and \w scans'
_diffrn_radiation_monochromator graphite
_diffrn_radiation_source 'fine-focus sealed tube'
_diffrn_radiation_type MoK\a
_diffrn_radiation_wavelength 0.71073
_diffrn_reflns_av_R_equivalents 0.0423
_diffrn_reflns_av_sigmaI/netI 0.0267
_diffrn_reflns_limit_h_max 7
_diffrn_reflns_limit_h_min -7
_diffrn_reflns_limit_k_max 22
_diffrn_reflns_limit_k_min -22
_diffrn_reflns_limit_l_max 19
_diffrn_reflns_limit_l_min -19
_diffrn_reflns_number 35437
_diffrn_reflns_theta_full 28.28
_diffrn_reflns_theta_max 28.28
_diffrn_reflns_theta_min 1.87
_exptl_absorpt_coefficient_mu 0.089
_exptl_absorpt_correction_T_max 0.9911
_exptl_absorpt_correction_T_min 0.9740
_exptl_absorpt_correction_type numerical
_exptl_absorpt_process_details 'Bruker SAINT'
_exptl_crystal_colour green
_exptl_crystal_density_diffrn 1.283
_exptl_crystal_density_method 'not measured'
_exptl_crystal_description block
_exptl_crystal_F_000 564
_exptl_crystal_size_max 0.30
_exptl_crystal_size_mid 0.16
_exptl_crystal_size_min 0.10
_refine_diff_density_max 0.502
_refine_diff_density_min -0.299
_refine_diff_density_rms 0.051
_refine_ls_extinction_method none
_refine_ls_goodness_of_fit_ref 1.054
_refine_ls_hydrogen_treatment mixed
_refine_ls_matrix_type full
_refine_ls_number_parameters 215
_refine_ls_number_reflns 3371
_refine_ls_number_restraints 6
_refine_ls_restrained_S_all 1.054
_refine_ls_R_factor_all 0.0802
_refine_ls_R_factor_gt 0.0614
_refine_ls_shift/su_max 0.000
_refine_ls_shift/su_mean 0.000
_refine_ls_structure_factor_coef Fsqd
_refine_ls_weighting_details 'calc w=1/[\s^2^(Fo^2^)+(0.0704P)^2^+0.9482P] where P=(Fo^2^+2Fc^2^)/3'
_refine_ls_weighting_scheme calc
_refine_ls_wR_factor_gt 0.1467
_refine_ls_wR_factor_ref 0.1571
_reflns_number_gt 2710
_reflns_number_total 3371
_reflns_threshold_expression >2sigma(I)
_cod_data_source_file c3cp54163k.txt
_cod_data_source_block SQ3-rac_01
_cod_depositor_comments
;
The following automatic conversions were performed:

'_symmetry_cell_setting' value 'Monoclinic' changed to 'monoclinic'
according to
/usr/data/users/saulius/automatic-downloads/current/RSC/lib/dictionaries/cif_core.dic
dictionary named 'cif_core.dic' version 2.4.2 from 2011-04-26.

Automatic conversion script
Id: cif_fix_values 2281 2013-09-26 08:29:07Z andrius 
;
_cod_original_sg_symbol_H-M P2(1)/c
_cod_database_code 7214132

loop_
_symmetry_equiv_pos_as_xyz
'x, y, z'
'-x, y+1/2, -z+1/2'
'-x, -y, -z'
'x, -y-1/2, z-1/2'

loop_
_atom_site_label
_atom_site_type_symbol
_atom_site_fract_x
_atom_site_fract_y
_atom_site_fract_z
_atom_site_U_iso_or_equiv
_atom_site_adp_type
_atom_site_occupancy
_atom_site_symmetry_multiplicity
_atom_site_calc_flag
_atom_site_refinement_flags
_atom_site_disorder_assembly
_atom_site_disorder_group
O1 O -0.6920(2) 0.98338(8) 0.12651(9) 0.0254(3) Uani 1 1 d . A 1
O2 O -0.3941(3) 0.87076(8) 0.20108(9) 0.0308(3) Uani 1 1 d . B 1
H2 H -0.497(6) 0.9076(19) 0.181(2) 0.065(9) Uiso 1 1 d . C 1
O3 O -0.0169(3) 0.89656(9) -0.08189(10) 0.0314(3) Uani 1 1 d . B 1
H3 H -0.092(5) 0.9386(19) -0.096(2) 0.057(8) Uiso 1 1 d . D 1
N1 N 0.2111(4) 0.69320(12) 0.13794(14) 0.0199(4) Uani 0.80 1 d PD B 1
C1 C -0.5861(3) 0.99269(10) 0.05639(12) 0.0206(4) Uani 1 1 d . . 1
C2 C -0.3847(3) 0.95310(10) 0.02311(11) 0.0195(3) Uani 1 1 d . . 1
C3 C -0.2314(3) 0.88999(10) 0.05396(12) 0.0201(3) Uani 1 1 d . B 1
C4 C -0.2412(3) 0.84929(10) 0.14127(12) 0.0218(4) Uani 1 1 d . B 1
C5 C -0.0952(3) 0.78670(11) 0.16967(13) 0.0256(4) Uani 1 1 d . B 1
H5 H -0.1042 0.7627 0.2289 0.031 Uiso 1 1 calc R B 1
C6 C 0.0694(3) 0.75698(11) 0.11231(14) 0.0276(4) Uani 0.80 1 d P B 1
C7 C 0.0869(3) 0.79783(11) 0.02727(13) 0.0280(4) Uani 1 1 d . B 1
H7 H 0.1993 0.7803 -0.0116 0.034 Uiso 1 1 calc R B 1
C8 C -0.0543(3) 0.86209(11) -0.00043(12) 0.0230(4) Uani 1 1 d . B 1
C9 C 0.3946(4) 0.67001(13) 0.08037(15) 0.0226(4) Uani 0.80 1 d PD B 1
H9A H 0.5172 0.6386 0.1201 0.027 Uiso 0.80 1 calc PR B 1
H9B H 0.4726 0.7188 0.0612 0.027 Uiso 0.80 1 calc PR B 1
C10 C 0.3079(5) 0.62178(14) -0.00823(18) 0.0303(5) Uani 0.80 1 d PD B 1
H10A H 0.2369 0.5714 0.0100 0.036 Uiso 0.80 1 calc PR B 1
H10B H 0.1827 0.6520 -0.0482 0.036 Uiso 0.80 1 calc PR B 1
C11 C 0.5096(8) 0.6035(2) -0.0641(2) 0.0426(9) Uani 0.80 1 d PD B 1
H11A H 0.5821 0.6533 -0.0813 0.064 Uiso 0.80 1 calc PR B 1
H11B H 0.4473 0.5744 -0.1213 0.064 Uiso 0.80 1 calc PR B 1
H11C H 0.6299 0.5712 -0.0258 0.064 Uiso 0.80 1 calc PR B 1
C12 C 0.4320(5) 0.68238(19) 0.29850(19) 0.0327(6) Uani 0.80 1 d PD B 1
H12A H 0.5792 0.6628 0.2779 0.049 Uiso 0.80 1 calc PR B 1
H12B H 0.4206 0.6624 0.3618 0.049 Uiso 0.80 1 calc PR B 1
H12C H 0.4335 0.7406 0.2993 0.049 Uiso 0.80 1 calc PR B 1
C13 C 0.2192(4) 0.65338(14) 0.23086(17) 0.0277(5) Uani 0.80 1 d PD B 1
H13 H 0.0725 0.6695 0.2576 0.033 Uiso 0.80 1 calc PR B 1
C14 C 0.2163(5) 0.56325(15) 0.22312(19) 0.0344(6) Uani 0.80 1 d PD B 1
H14A H 0.2465 0.5402 0.2871 0.041 Uiso 0.80 1 calc PR B 1
H14B H 0.3471 0.5462 0.1886 0.041 Uiso 0.80 1 calc PR B 1
C15 C -0.0198(6) 0.53066(19) 0.1727(2) 0.0373(7) Uani 0.80 1 d PD B 1
H15A H -0.1476 0.5422 0.2102 0.056 Uiso 0.80 1 calc PR B 1
H15B H -0.0067 0.4731 0.1649 0.056 Uiso 0.80 1 calc PR B 1
H15C H -0.0560 0.5558 0.1108 0.056 Uiso 0.80 1 calc PR B 1
C6A C 0.0694(3) 0.75698(11) 0.11231(14) 0.0276(4) Uani 0.20 1 d P E 2
N1A N 0.1359(19) 0.6742(7) 0.1118(7) 0.036(3) Uiso 0.20 1 d PD E 2
C9A C 0.248(3) 0.6352(11) 0.0375(11) 0.081(5) Uiso 0.20 1 d PD E 2
H9C H 0.1474 0.6436 -0.0239 0.097 Uiso 0.20 1 calc PR E 2
H9D H 0.2566 0.5773 0.0496 0.097 Uiso 0.20 1 calc PR E 2
C10A C 0.498(3) 0.6672(14) 0.0325(16) 0.114(8) Uiso 0.20 1 d PD E 2
H10C H 0.4948 0.7253 0.0219 0.137 Uiso 0.20 1 calc PR E 2
H10D H 0.6059 0.6555 0.0912 0.137 Uiso 0.20 1 calc PR E 2
C11A C 0.577(4) 0.6238(13) -0.0505(15) 0.065(7) Uiso 0.20 1 d PD E 2
H11D H 0.7372 0.6415 -0.0593 0.097 Uiso 0.20 1 calc PR E 2
H11E H 0.4659 0.6354 -0.1074 0.097 Uiso 0.20 1 calc PR E 2
H11F H 0.5790 0.5665 -0.0385 0.097 Uiso 0.20 1 calc PR E 2
C12A C 0.072(3) 0.5439(6) 0.1768(10) 0.038(3) Uiso 0.20 1 d PD E 2
H12D H -0.0738 0.5425 0.1311 0.056 Uiso 0.20 1 calc PR E 2
H12E H 0.0461 0.5139 0.2331 0.056 Uiso 0.20 1 calc PR E 2
H12F H 0.2030 0.5200 0.1488 0.056 Uiso 0.20 1 calc PR E 2
C13A C 0.1326(17) 0.6294(5) 0.2037(7) 0.030(2) Uiso 0.20 1 d PD E 2
H13A H -0.0004 0.6514 0.2349 0.036 Uiso 0.20 1 calc PR E 2
C14A C 0.3582(17) 0.6317(6) 0.2749(7) 0.036(2) Uiso 0.20 1 d PD E 2
H14C H 0.4909 0.6105 0.2441 0.043 Uiso 0.20 1 calc PR E 2
H14D H 0.3363 0.5953 0.3272 0.043 Uiso 0.20 1 calc PR E 2
C15A C 0.433(3) 0.7131(7) 0.3171(11) 0.047(4) Uiso 0.20 1 d PD E 2
H15D H 0.5802 0.7074 0.3613 0.071 Uiso 0.20 1 calc PR E 2
H15E H 0.3069 0.7341 0.3503 0.071 Uiso 0.20 1 calc PR E 2
H15F H 0.4604 0.7497 0.2666 0.071 Uiso 0.20 1 calc PR E 2

loop_
_atom_site_aniso_label
_atom_site_aniso_U_11
_atom_site_aniso_U_22
_atom_site_aniso_U_33
_atom_site_aniso_U_23
_atom_site_aniso_U_13
_atom_site_aniso_U_12
O1 0.0275(6) 0.0269(7) 0.0234(6) 0.0015(5) 0.0097(5) 0.0058(5)
O2 0.0378(8) 0.0314(7) 0.0265(7) 0.0052(6) 0.0158(6) 0.0150(6)
O3 0.0357(8) 0.0332(7) 0.0289(7) 0.0098(6) 0.0170(6) 0.0146(6)
N1 0.0232(10) 0.0190(9) 0.0187(9) -0.0012(8) 0.0070(8) 0.0050(8)
C1 0.0200(8) 0.0196(8) 0.0222(8) -0.0043(6) 0.0030(6) 0.0002(6)
C2 0.0195(8) 0.0199(8) 0.0192(8) -0.0048(6) 0.0034(6) -0.0012(6)
C3 0.0202(8) 0.0198(8) 0.0205(8) -0.0029(6) 0.0042(6) 0.0013(6)
C4 0.0225(8) 0.0212(8) 0.0229(8) -0.0027(7) 0.0073(7) 0.0009(6)
C5 0.0297(9) 0.0233(9) 0.0256(9) 0.0034(7) 0.0108(7) 0.0054(7)
C6 0.0300(9) 0.0245(9) 0.0300(10) 0.0023(7) 0.0103(8) 0.0071(7)
C7 0.0293(9) 0.0283(9) 0.0292(10) 0.0007(7) 0.0139(8) 0.0082(7)
C8 0.0240(9) 0.0237(8) 0.0221(8) 0.0005(7) 0.0065(7) 0.0022(7)
C9 0.0243(10) 0.0239(10) 0.0221(10) 0.0032(8) 0.0117(8) 0.0104(9)
C10 0.0415(14) 0.0219(11) 0.0309(13) -0.0043(9) 0.0165(11) 0.0082(10)
C11 0.061(2) 0.0372(18) 0.0341(16) -0.0014(14) 0.0240(17) 0.0176(19)
C12 0.0394(15) 0.0372(17) 0.0215(12) 0.0006(12) 0.0039(10) 0.0027(13)
C13 0.0301(13) 0.0274(12) 0.0269(12) 0.0051(10) 0.0087(10) 0.0067(10)
C14 0.0396(14) 0.0291(12) 0.0364(14) 0.0049(11) 0.0116(12) 0.0081(11)
C15 0.0316(16) 0.0377(15) 0.0424(17) -0.0027(12) 0.0040(13) -0.0034(13)
C6A 0.0300(9) 0.0245(9) 0.0300(10) 0.0023(7) 0.0103(8) 0.0071(7)

loop_
_atom_type_symbol
_atom_type_description
_atom_type_scat_dispersion_real
_atom_type_scat_dispersion_imag
_atom_type_scat_source
C C 0.0033 0.0016 'International Tables Vol C Tables 4.2.6.8 and 6.1.1.4'
H H 0.0000 0.0000 'International Tables Vol C Tables 4.2.6.8 and 6.1.1.4'
N N 0.0061 0.0033 'International Tables Vol C Tables 4.2.6.8 and 6.1.1.4'
O O 0.0106 0.0060 'International Tables Vol C Tables 4.2.6.8 and 6.1.1.4'

loop_
_geom_angle_atom_site_label_1
_geom_angle_atom_site_label_2
_geom_angle_atom_site_label_3
_geom_angle
_geom_angle_site_symmetry_1
_geom_angle_site_symmetry_3
C6 N1 C9 119.71(17) . .
C6 N1 C13 122.80(17) . .
C9 N1 C13 116.62(17) . .
O1 C1 C2 134.06(16) . 3_475
O1 C1 C2 133.68(16) . .
C2 C1 C2 92.27(14) 3_475 .
O1 C1 C1 179.7(2) . 3_475
C2 C1 C1 46.25(10) 3_475 3_475
C2 C1 C1 46.02(9) . 3_475
C3 C2 C1 136.15(16) . 3_475
C3 C2 C1 136.11(16) . .
C1 C2 C1 87.73(14) 3_475 .
C2 C3 C8 121.71(15) . .
C2 C3 C4 122.62(15) . .
C8 C3 C4 115.67(15) . .
O2 C4 C5 115.61(16) . .
O2 C4 C3 122.16(15) . .
C5 C4 C3 122.23(15) . .
C4 C5 C6 121.26(17) . .
N1 C6 C7 120.46(17) . .
N1 C6 C5 122.20(17) . .
C7 C6 C5 117.32(16) . .
C8 C7 C6 121.68(16) . .
O3 C8 C7 115.83(16) . .
O3 C8 C3 122.48(16) . .
C7 C8 C3 121.69(16) . .
N1 C9 C10 115.9(2) . .
C11 C10 C9 111.6(3) . .
N1 C13 C12 110.5(2) . .
N1 C13 C14 112.7(2) . .
C12 C13 C14 111.5(2) . .
C13 C14 C15 113.0(2) . .
C9A N1A C13A 117.8(11) . .
N1A C9A C10A 111.8(13) . .
C11A C10A C9A 104.1(15) . .
C12A C13A N1A 106.2(9) . .
C12A C13A C14A 109.6(9) . .
N1A C13A C14A 117.3(9) . .
C13A C14A C15A 116.7(10) . .

loop_
_geom_bond_atom_site_label_1
_geom_bond_atom_site_label_2
_geom_bond_distance
_geom_bond_site_symmetry_2
O1 C1 1.251(2) .
O2 C4 1.351(2) .
O3 C8 1.348(2) .
N1 C6 1.361(3) .
N1 C9 1.468(2) .
N1 C13 1.488(3) .
C1 C2 1.453(2) 3_475
C1 C2 1.459(2) .
C1 C1 2.018(3) 3_475
C2 C3 1.405(2) .
C2 C1 1.453(2) 3_475
C3 C8 1.434(2) .
C3 C4 1.436(2) .
C4 C5 1.367(2) .
C5 C6 1.418(2) .
C6 C7 1.417(3) .
C7 C8 1.372(3) .
C9 C10 1.532(3) .
C10 C11 1.516(4) .
C12 C13 1.521(4) .
C13 C14 1.522(3) .
C14 C15 1.533(4) .
N1A C9A 1.469(3) .
N1A C13A 1.522(14) .
C9A C10A 1.531(4) .
C10A C11A 1.517(4) .
C12A C13A 1.520(4) .
C13A C14A 1.523(4) .
C14A C15A 1.534(4) .

loop_
_geom_torsion_atom_site_label_1
_geom_torsion_atom_site_label_2
_geom_torsion_atom_site_label_3
_geom_torsion_atom_site_label_4
_geom_torsion
_geom_torsion_site_symmetry_1
_geom_torsion_site_symmetry_4
O1 C1 C2 C3 0.5(3) . .
C2 C1 C2 C3 -179.6(2) 3_475 .
C1 C1 C2 C3 -179.6(2) 3_475 .
O1 C1 C2 C1 -179.9(3) . 3_475
C2 C1 C2 C1 0.0 3_475 3_475
C1 C2 C3 C8 -3.4(3) 3_475 .
C1 C2 C3 C8 176.04(18) . .
C1 C2 C3 C4 176.70(18) 3_475 .
C1 C2 C3 C4 -3.9(3) . .
C2 C3 C4 O2 -2.1(3) . .
C8 C3 C4 O2 177.90(16) . .
C2 C3 C4 C5 178.38(17) . .
C8 C3 C4 C5 -1.6(3) . .
O2 C4 C5 C6 178.42(17) . .
C3 C4 C5 C6 -2.1(3) . .
C9 N1 C6 C7 4.3(3) . .
C13 N1 C6 C7 173.3(2) . .
C9 N1 C6 C5 -173.9(2) . .
C13 N1 C6 C5 -4.9(4) . .
C4 C5 C6 N1 -177.9(2) . .
C4 C5 C6 C7 3.9(3) . .
N1 C6 C7 C8 179.8(2) . .
C5 C6 C7 C8 -2.0(3) . .
C6 C7 C8 O3 178.79(18) . .
C6 C7 C8 C3 -1.7(3) . .
C2 C3 C8 O3 3.0(3) . .
C4 C3 C8 O3 -177.09(16) . .
C2 C3 C8 C7 -176.50(17) . .
C4 C3 C8 C7 3.4(3) . .
C6 N1 C9 C10 -80.3(3) . .
C13 N1 C9 C10 110.1(2) . .
N1 C9 C10 C11 178.0(2) . .
C6 N1 C13 C12 -98.5(3) . .
C9 N1 C13 C12 70.9(3) . .
C6 N1 C13 C14 136.1(2) . .
C9 N1 C13 C14 -54.6(3) . .
N1 C13 C14 C15 -67.2(3) . .
C12 C13 C14 C15 167.9(2) . .
C13A N1A C9A C10A -101.6(18) . .
N1A C9A C10A C11A -176.9(17) . .
C9A N1A C13A C12A -41.8(14) . .
C9A N1A C13A C14A 81.1(13) . .
C12A C13A C14A C15A -174.4(11) . .
N1A C13A C14A C15A 64.4(14) . .
